data_4330246
loop_
_publ_author_name
'Lu-Fang Ma'
'Min-Le Han'
'Jian-Hua Qin'
'Li-Ya Wang'
'Miao Du'

_publ_section_title
;
 MnIICoordination Polymers Based on Bi-, Tri-, and Tetranuclear and
 Polymeric Chain Building Units: Crystal Structures and Magnetic
 Properties
;
_journal_name_full 'Inorganic Chemistry'
_journal_page_first 9431
_journal_page_last 9442
_journal_paper_doi 10.1021/ic3012537
_journal_volume 51
_journal_year 2012
_chemical_formula_sum 'C34 H43 Mn1.5 N4 O10'
_chemical_formula_weight 750.13
_chemical_name_systematic
;

 ?

;
_space_group_IT_number 2
_symmetry_cell_setting triclinic
_symmetry_space_group_name_Hall '-P 1'
_symmetry_space_group_name_H-M 'P -1'
_atom_sites_solution_hydrogens geom
_atom_sites_solution_primary direct
_atom_sites_solution_secondary difmap
_audit_creation_method SHELXL-97
_cell_angle_alpha 109.208(2)
_cell_angle_beta 105.505(2)
_cell_angle_gamma 92.453(2)
_cell_formula_units_Z 2
_cell_length_a 9.6461(14)
_cell_length_b 14.257(2)
_cell_length_c 14.544(2)
_cell_measurement_reflns_used 3970
_cell_measurement_temperature 296(2)
_cell_measurement_theta_max 25.50
_cell_measurement_theta_min 2.50
_cell_volume 1801.2(4)
_computing_cell_refinement 'Bruker SMART'
_computing_data_collection 'Bruker SMART'
_computing_data_reduction 'Bruker SAINT'
_computing_molecular_graphics 'Bruker SHELXTL'
_computing_publication_material 'Bruker SHELXTL'
_computing_structure_refinement 'SHELXL-97 (Sheldrick, 1997)'
_computing_structure_solution 'SHELXS-97 (Sheldrick, 1990)'
_diffrn_ambient_temperature 296(2)
_diffrn_measured_fraction_theta_full 0.987
_diffrn_measured_fraction_theta_max 0.987
_diffrn_measurement_device_type 'CCD area detector'
_diffrn_measurement_method 'phi and omega scans'
_diffrn_radiation_monochromator graphite
_diffrn_radiation_source 'fine-focus sealed tube'
_diffrn_radiation_type MoK\a
_diffrn_radiation_wavelength 0.71073
_diffrn_reflns_av_R_equivalents 0.0291
_diffrn_reflns_av_sigmaI/netI 0.0472
_diffrn_reflns_limit_h_max 11
_diffrn_reflns_limit_h_min -11
_diffrn_reflns_limit_k_max 17
_diffrn_reflns_limit_k_min -16
_diffrn_reflns_limit_l_max 17
_diffrn_reflns_limit_l_min -17
_diffrn_reflns_number 13609
_diffrn_reflns_theta_full 25.50
_diffrn_reflns_theta_max 25.50
_diffrn_reflns_theta_min 2.50
_diffrn_standards_decay_% 0
_diffrn_standards_interval_count 0
_diffrn_standards_interval_time 0
_diffrn_standards_number 0
_exptl_absorpt_coefficient_mu 0.594
_exptl_absorpt_correction_T_max 0.9596
_exptl_absorpt_correction_T_min 0.7595
_exptl_absorpt_correction_type multi-scan
_exptl_absorpt_process_details sadabs
_exptl_crystal_colour colourless
_exptl_crystal_density_diffrn 1.383
_exptl_crystal_description block
_exptl_crystal_F_000 785
_exptl_crystal_size_max 0.49
_exptl_crystal_size_mid 0.48
_exptl_crystal_size_min 0.07
_refine_diff_density_max 0.895
_refine_diff_density_min -0.703
_refine_diff_density_rms 0.071
_refine_ls_extinction_method none
_refine_ls_goodness_of_fit_ref 1.022
_refine_ls_hydrogen_treatment constr
_refine_ls_matrix_type full
_refine_ls_number_parameters 455
_refine_ls_number_reflns 6631
_refine_ls_number_restraints 18
_refine_ls_restrained_S_all 1.033
_refine_ls_R_factor_all 0.0708
_refine_ls_R_factor_gt 0.0504
_refine_ls_shift/su_max 0.000
_refine_ls_shift/su_mean 0.000
_refine_ls_structure_factor_coef Fsqd
_refine_ls_weighting_details 'calc w=1/[\s^2^(Fo^2^)+(0.0788P)^2^+1.2627P] where P=(Fo^2^+2Fc^2^)/3'
_refine_ls_weighting_scheme calc
_refine_ls_wR_factor_gt 0.1317
_refine_ls_wR_factor_ref 0.1458
_reflns_number_gt 5002
_reflns_number_total 6631
_reflns_threshold_expression >2sigma(I)
_cod_data_source_file ic3012537_si_002_3.cif
_cod_data_source_block 3
_cod_original_cell_volume 1801.3(5)
_cod_original_formula_sum 'C34 H43 Mn1.50 N4 O10'
_cod_database_code 4330246

loop_
_symmetry_equiv_pos_as_xyz
'x, y, z'
'-x, -y, -z'

loop_
_atom_site_label
_atom_site_type_symbol
_atom_site_fract_x
_atom_site_fract_y
_atom_site_fract_z
_atom_site_U_iso_or_equiv
_atom_site_adp_type
_atom_site_occupancy
_atom_site_symmetry_multiplicity
_atom_site_calc_flag
_atom_site_refinement_flags
Mn1 Mn 0.5000 0.0000 0.5000 0.02312(17) Uani 1 2 d S
Mn2 Mn 0.48888(5) 0.19312(3) 0.38438(4) 0.02647(15) Uani 1 1 d .
N1 N 0.4158(3) 0.1251(2) 0.2125(2) 0.0386(7) Uani 1 1 d .
N2 N 0.2721(4) 0.0800(3) 0.0551(2) 0.0504(8) Uani 1 1 d .
N3 N 0.5548(3) 0.3445(2) 0.3846(2) 0.0428(7) Uani 1 1 d .
N4 N 0.7068(5) 0.4848(2) 0.4428(3) 0.0613(10) Uani 1 1 d .
O1 O 0.5411(3) 0.26088(17) 0.54501(17) 0.0381(6) Uani 1 1 d .
O2 O 0.5250(3) 0.14456(16) 0.61556(18) 0.0431(6) Uani 1 1 d .
O3 O 0.8156(4) 0.6539(2) 0.9166(2) 0.0656(9) Uani 1 1 d .
O4 O 0.8402(3) 0.57833(19) 0.7626(2) 0.0556(8) Uani 1 1 d .
H4 H 0.8705 0.6357 0.7698 0.083 Uiso 1 1 calc R
O5 O 0.3574(2) 0.05416(16) 0.38364(17) 0.0304(5) Uani 1 1 d .
O6 O 0.2412(2) 0.18049(16) 0.36955(18) 0.0341(5) Uani 1 1 d .
O7 O -0.3285(3) 0.04088(19) 0.4511(2) 0.0446(6) Uani 1 1 d .
O8 O -0.2988(2) 0.15084(18) 0.37827(19) 0.0401(6) Uani 1 1 d .
O9 O 0.7686(4) 0.2129(4) 0.2357(4) 0.124(2) Uani 1 1 d .
H1W H 0.6881 0.2339 0.2183 0.186 Uiso 1 1 d R
H2W H 0.7581 0.1878 0.2793 0.186 Uiso 1 1 d R
O10 O 0.9508(3) 0.7455(2) 0.7573(2) 0.0556(8) Uani 1 1 d .
H3W H 0.8905 0.7638 0.7143 0.083 Uiso 1 1 d R
H4W H 1.0392 0.7522 0.7581 0.083 Uiso 1 1 d R
C1 C 0.6094(3) 0.3127(2) 0.7243(2) 0.0296(7) Uani 1 1 d .
C2 C 0.6700(4) 0.4069(2) 0.7346(3) 0.0333(8) Uani 1 1 d .
H2 H 0.6702 0.4218 0.6770 0.040 Uiso 1 1 calc R
C3 C 0.7302(4) 0.4789(2) 0.8307(3) 0.0345(8) Uani 1 1 d .
C4 C 0.7260(4) 0.4577(3) 0.9163(3) 0.0420(9) Uani 1 1 d .
H4A H 0.7635 0.5073 0.9804 0.050 Uiso 1 1 calc R
C5 C 0.6665(4) 0.3632(3) 0.9085(3) 0.0405(9) Uani 1 1 d .
C6 C 0.6097(4) 0.2918(3) 0.8107(3) 0.0364(8) Uani 1 1 d .
H6 H 0.5708 0.2280 0.8033 0.044 Uiso 1 1 calc R
C7 C 0.5527(3) 0.2329(2) 0.6198(3) 0.0302(7) Uani 1 1 d .
C8 C 0.7996(4) 0.5793(3) 0.8431(3) 0.0421(9) Uani 1 1 d .
C9 C 0.6694(7) 0.3352(5) 1.0018(4) 0.0892(11) Uani 1 1 d U
C10 C 0.7344(8) 0.4190(5) 1.1006(4) 0.1007(14) Uani 1 1 d U
H10A H 0.6698 0.4684 1.1090 0.151 Uiso 1 1 calc R
H10B H 0.8258 0.4491 1.1013 0.151 Uiso 1 1 calc R
H10C H 0.7498 0.3935 1.1555 0.151 Uiso 1 1 calc R
C11 C 0.7856(7) 0.2576(5) 1.0050(4) 0.0971(13) Uani 1 1 d U
H11A H 0.7970 0.2401 1.0647 0.146 Uiso 1 1 calc R
H11B H 0.8775 0.2883 1.0071 0.146 Uiso 1 1 calc R
H11C H 0.7516 0.1982 0.9452 0.146 Uiso 1 1 calc R
C12 C 0.5330(7) 0.2779(5) 0.9912(4) 0.0914(13) Uani 1 1 d U
H12A H 0.5429 0.2597 1.0504 0.137 Uiso 1 1 calc R
H12B H 0.5105 0.2182 0.9315 0.137 Uiso 1 1 calc R
H12C H 0.4561 0.3181 0.9848 0.137 Uiso 1 1 calc R
C13 C 0.1010(3) 0.0336(2) 0.3602(2) 0.0272(7) Uani 1 1 d .
C14 C 0.0886(3) -0.0698(2) 0.3323(2) 0.0294(7) Uani 1 1 d .
H14 H 0.1668 -0.1019 0.3190 0.035 Uiso 1 1 calc R
C15 C -0.0389(3) -0.1273(2) 0.3236(3) 0.0306(7) Uani 1 1 d .
C16 C -0.1494(3) -0.0758(2) 0.3500(3) 0.0314(7) Uani 1 1 d .
H16 H -0.2325 -0.1116 0.3498 0.038 Uiso 1 1 calc R
C17 C -0.1395(3) 0.0278(2) 0.3768(2) 0.0287(7) Uani 1 1 d .
C18 C -0.0150(3) 0.0826(2) 0.3797(2) 0.0281(7) Uani 1 1 d .
H18 H -0.0094 0.1516 0.3945 0.034 Uiso 1 1 calc R
C19 C 0.2405(3) 0.0931(2) 0.3720(2) 0.0277(7) Uani 1 1 d .
C20 C -0.2645(3) 0.0766(2) 0.4041(2) 0.0288(7) Uani 1 1 d .
C21 C -0.0515(4) -0.2425(2) 0.2888(3) 0.0380(8) Uani 1 1 d .
C22 C -0.0246(6) -0.2828(3) 0.1848(3) 0.0636(12) Uani 1 1 d .
H22A H -0.0985 -0.2669 0.1354 0.095 Uiso 1 1 calc R
H22B H -0.0274 -0.3543 0.1642 0.095 Uiso 1 1 calc R
H22C H 0.0691 -0.2525 0.1895 0.095 Uiso 1 1 calc R
C23 C -0.1997(5) -0.2910(3) 0.2825(4) 0.0704(15) Uani 1 1 d .
H23A H -0.2148 -0.2668 0.3485 0.106 Uiso 1 1 calc R
H23B H -0.2029 -0.3626 0.2605 0.106 Uiso 1 1 calc R
H23C H -0.2747 -0.2741 0.2346 0.106 Uiso 1 1 calc R
C24 C 0.0643(5) -0.2717(3) 0.3657(3) 0.0516(10) Uani 1 1 d .
H24A H 0.1587 -0.2404 0.3730 0.077 Uiso 1 1 calc R
H24B H 0.0612 -0.3433 0.3417 0.077 Uiso 1 1 calc R
H24C H 0.0456 -0.2498 0.4305 0.077 Uiso 1 1 calc R
C25 C 0.4497(5) 0.0384(3) 0.1542(3) 0.0613(12) Uani 1 1 d .
H25 H 0.5227 0.0042 0.1780 0.074 Uiso 1 1 calc R
C26 C 0.3633(5) 0.0091(4) 0.0576(3) 0.0679(13) Uani 1 1 d .
H26 H 0.3650 -0.0477 0.0035 0.081 Uiso 1 1 calc R
C27 C 0.3079(4) 0.1468(3) 0.1492(3) 0.0454(9) Uani 1 1 d .
H27 H 0.2616 0.2028 0.1683 0.055 Uiso 1 1 calc R
C28 C 0.1460(5) 0.0752(4) -0.0299(4) 0.0689(13) Uani 1 1 d .
H28A H 0.1740 0.0580 -0.0921 0.083 Uiso 1 1 calc R
H28B H 0.1140 0.1406 -0.0171 0.083 Uiso 1 1 calc R
C29 C 0.0229(6) -0.0009(5) -0.0441(4) 0.0823(17) Uani 1 1 d .
H29A H -0.0608 0.0058 -0.0948 0.099 Uiso 1 1 calc R
H29B H 0.0492 -0.0669 -0.0728 0.099 Uiso 1 1 calc R
C30 C 0.5336(5) 0.3882(3) 0.3121(4) 0.0637(13) Uani 1 1 d .
H30 H 0.4649 0.3624 0.2481 0.076 Uiso 1 1 calc R
C31 C 0.6263(5) 0.4735(3) 0.3470(4) 0.0655(13) Uani 1 1 d .
H31 H 0.6338 0.5167 0.3121 0.079 Uiso 1 1 calc R
C32 C 0.6607(6) 0.4055(3) 0.4613(3) 0.0700(15) Uani 1 1 d .
H32 H 0.6993 0.3945 0.5220 0.084 Uiso 1 1 calc R
C33 C 0.8284(7) 0.5644(4) 0.5118(4) 0.096(2) Uani 1 1 d .
H33A H 0.8389 0.5698 0.5816 0.115 Uiso 1 1 calc R
H33B H 0.8057 0.6280 0.5055 0.115 Uiso 1 1 calc R
C34 C 0.9697(8) 0.5449(5) 0.4897(5) 0.118(3) Uani 1 1 d .
H34A H 1.0412 0.6041 0.5306 0.141 Uiso 1 1 calc R
H106 H 0.9566 0.5355 0.4186 0.141 Uiso 1 1 calc R

loop_
_atom_site_aniso_label
_atom_site_aniso_U_11
_atom_site_aniso_U_22
_atom_site_aniso_U_33
_atom_site_aniso_U_23
_atom_site_aniso_U_13
_atom_site_aniso_U_12
Mn1 0.0244(3) 0.0181(3) 0.0313(4) 0.0112(3) 0.0121(3) 0.0038(3)
Mn2 0.0250(3) 0.0243(3) 0.0326(3) 0.0119(2) 0.0105(2) 0.00205(19)
N1 0.0397(17) 0.0359(16) 0.0375(17) 0.0078(13) 0.0140(14) 0.0047(13)
N2 0.052(2) 0.052(2) 0.0384(18) 0.0118(16) 0.0054(15) -0.0033(16)
N3 0.0526(19) 0.0323(16) 0.0467(18) 0.0184(15) 0.0155(15) 0.0006(14)
N4 0.098(3) 0.0305(18) 0.050(2) 0.0098(16) 0.024(2) -0.0204(18)
O1 0.0520(15) 0.0297(12) 0.0324(13) 0.0120(11) 0.0115(11) 0.0009(11)
O2 0.0709(18) 0.0198(12) 0.0376(14) 0.0064(10) 0.0201(13) 0.0009(11)
O3 0.103(3) 0.0300(15) 0.0533(18) 0.0019(14) 0.0257(17) -0.0095(15)
O4 0.081(2) 0.0331(14) 0.0531(17) 0.0121(13) 0.0275(15) -0.0086(14)
O5 0.0211(11) 0.0336(12) 0.0430(14) 0.0212(11) 0.0102(10) 0.0052(9)
O6 0.0288(12) 0.0271(12) 0.0523(15) 0.0194(11) 0.0145(11) 0.0048(9)
O7 0.0358(13) 0.0476(15) 0.0653(18) 0.0263(14) 0.0307(13) 0.0072(11)
O8 0.0361(13) 0.0460(15) 0.0536(16) 0.0288(13) 0.0216(12) 0.0200(11)
O9 0.066(2) 0.241(6) 0.167(4) 0.171(4) 0.066(3) 0.061(3)
O10 0.0446(15) 0.0535(17) 0.080(2) 0.0446(16) 0.0102(14) 0.0029(13)
C1 0.0328(17) 0.0225(16) 0.0323(18) 0.0080(14) 0.0093(14) 0.0057(13)
C2 0.043(2) 0.0281(17) 0.0326(18) 0.0135(14) 0.0139(15) 0.0074(15)
C3 0.043(2) 0.0229(16) 0.0352(19) 0.0089(14) 0.0101(15) 0.0034(14)
C4 0.059(2) 0.0293(18) 0.0300(19) 0.0041(15) 0.0107(17) -0.0005(17)
C5 0.056(2) 0.0336(19) 0.0319(19) 0.0111(16) 0.0142(17) 0.0023(17)
C6 0.046(2) 0.0265(17) 0.037(2) 0.0114(15) 0.0137(16) 0.0016(15)
C7 0.0291(17) 0.0259(17) 0.0359(19) 0.0084(14) 0.0133(14) 0.0053(13)
C8 0.052(2) 0.0291(19) 0.043(2) 0.0131(17) 0.0106(18) 0.0013(16)
C9 0.135(3) 0.089(2) 0.0486(16) 0.0368(17) 0.0246(19) -0.014(2)
C10 0.148(3) 0.096(3) 0.052(2) 0.031(2) 0.019(2) -0.018(2)
C11 0.139(3) 0.094(3) 0.057(2) 0.038(2) 0.017(2) -0.005(2)
C12 0.132(3) 0.095(3) 0.053(2) 0.0361(19) 0.030(2) -0.015(2)
C13 0.0223(15) 0.0290(17) 0.0336(17) 0.0143(14) 0.0092(13) 0.0033(13)
C14 0.0258(16) 0.0271(17) 0.0370(18) 0.0113(14) 0.0116(14) 0.0085(13)
C15 0.0262(16) 0.0276(17) 0.0385(19) 0.0125(15) 0.0094(14) 0.0038(13)
C16 0.0242(16) 0.0301(17) 0.043(2) 0.0168(15) 0.0115(14) 0.0007(13)
C17 0.0239(16) 0.0310(17) 0.0366(18) 0.0178(15) 0.0102(14) 0.0047(13)
C18 0.0253(16) 0.0254(16) 0.0384(18) 0.0156(14) 0.0115(14) 0.0053(12)
C19 0.0252(16) 0.0309(17) 0.0307(17) 0.0148(14) 0.0098(13) 0.0031(13)
C20 0.0221(15) 0.0294(17) 0.0340(18) 0.0116(14) 0.0068(14) 0.0004(13)
C21 0.0345(19) 0.0273(18) 0.048(2) 0.0088(16) 0.0126(16) -0.0005(14)
C22 0.088(3) 0.039(2) 0.054(3) 0.005(2) 0.019(2) 0.006(2)
C23 0.047(2) 0.029(2) 0.130(5) 0.020(2) 0.030(3) -0.0034(18)
C24 0.059(3) 0.032(2) 0.063(3) 0.0182(19) 0.014(2) 0.0091(18)
C25 0.060(3) 0.055(3) 0.054(3) 0.003(2) 0.012(2) 0.022(2)
C26 0.071(3) 0.065(3) 0.047(3) -0.007(2) 0.019(2) 0.008(3)
C27 0.045(2) 0.043(2) 0.040(2) 0.0094(18) 0.0050(17) 0.0021(17)
C28 0.072(3) 0.075(3) 0.048(3) 0.027(2) -0.003(2) -0.006(3)
C29 0.069(3) 0.099(4) 0.064(3) 0.036(3) -0.008(3) -0.016(3)
C30 0.054(3) 0.060(3) 0.082(3) 0.049(3) 0.000(2) -0.003(2)
C31 0.070(3) 0.052(3) 0.088(4) 0.048(3) 0.018(3) 0.002(2)
C32 0.111(4) 0.049(3) 0.041(2) 0.019(2) 0.011(2) -0.031(3)
C33 0.149(6) 0.047(3) 0.068(3) 0.004(3) 0.027(4) -0.053(3)
C34 0.142(6) 0.098(5) 0.084(4) 0.046(4) -0.015(4) -0.081(5)

loop_
_atom_type_symbol
_atom_type_description
_atom_type_scat_dispersion_real
_atom_type_scat_dispersion_imag
_atom_type_scat_source
C C 0.0033 0.0016 'International Tables Vol C Tables 4.2.6.8 and 6.1.1.4'
H H 0.0000 0.0000 'International Tables Vol C Tables 4.2.6.8 and 6.1.1.4'
N N 0.0061 0.0033 'International Tables Vol C Tables 4.2.6.8 and 6.1.1.4'
O O 0.0106 0.0060 'International Tables Vol C Tables 4.2.6.8 and 6.1.1.4'
Mn Mn 0.3368 0.7283 'International Tables Vol C Tables 4.2.6.8 and 6.1.1.4'

loop_
_geom_angle_atom_site_label_1
_geom_angle_atom_site_label_2
_geom_angle_atom_site_label_3
_geom_angle
_geom_angle_site_symmetry_1
_geom_angle_site_symmetry_3
O7 Mn1 O7 180.0 2_556 1_655
O7 Mn1 O2 93.64(10) 2_556 2_656
O7 Mn1 O2 86.36(10) 1_655 2_656
O7 Mn1 O2 86.36(10) 2_556 .
O7 Mn1 O2 93.64(10) 1_655 .
O2 Mn1 O2 180.000(1) 2_656 .
O7 Mn1 O5 85.74(9) 2_556 2_656
O7 Mn1 O5 94.26(9) 1_655 2_656
O2 Mn1 O5 90.28(9) 2_656 2_656
O2 Mn1 O5 89.72(9) . 2_656
O7 Mn1 O5 94.26(9) 2_556 .
O7 Mn1 O5 85.74(9) 1_655 .
O2 Mn1 O5 89.72(9) 2_656 .
O2 Mn1 O5 90.28(9) . .
O5 Mn1 O5 180.0 2_656 .
O1 Mn2 O8 97.56(10) . 1_655
O1 Mn2 N3 86.58(10) . .
O8 Mn2 N3 91.12(11) 1_655 .
O1 Mn2 N1 175.41(10) . .
O8 Mn2 N1 87.01(10) 1_655 .
N3 Mn2 N1 92.90(11) . .
O1 Mn2 O5 91.92(8) . .
O8 Mn2 O5 105.59(8) 1_655 .
N3 Mn2 O5 163.27(10) . .
N1 Mn2 O5 87.28(9) . .
O1 Mn2 O6 90.58(9) . .
O8 Mn2 O6 160.86(9) 1_655 .
N3 Mn2 O6 106.70(10) . .
N1 Mn2 O6 85.21(10) . .
O5 Mn2 O6 56.63(7) . .
C27 N1 C25 104.5(3) . .
C27 N1 Mn2 127.2(3) . .
C25 N1 Mn2 126.7(3) . .
C27 N2 C26 106.3(3) . .
C27 N2 C28 126.3(4) . .
C26 N2 C28 126.8(4) . .
C32 N3 C30 104.3(3) . .
C32 N3 Mn2 119.3(3) . .
C30 N3 Mn2 134.8(3) . .
C32 N4 C31 106.2(3) . .
C32 N4 C33 125.8(4) . .
C31 N4 C33 128.0(4) . .
C7 O1 Mn2 137.4(2) . .
C7 O2 Mn1 133.9(2) . .
C8 O4 H4 109.5 . .
C19 O5 Mn1 137.6(2) . .
C19 O5 Mn2 91.91(18) . .
Mn1 O5 Mn2 107.08(8) . .
C19 O6 Mn2 90.83(18) . .
C20 O7 Mn1 158.7(2) . 1_455
C20 O8 Mn2 116.6(2) . 1_455
H1W O9 H2W 103.4 . .
H3W O10 H4W 116.5 . .
C6 C1 C2 119.4(3) . .
C6 C1 C7 121.0(3) . .
C2 C1 C7 119.5(3) . .
C3 C2 C1 120.0(3) . .
C3 C2 H2 120.0 . .
C1 C2 H2 120.0 . .
C2 C3 C4 119.9(3) . .
C2 C3 C8 120.6(3) . .
C4 C3 C8 119.5(3) . .
C3 C4 C5 121.5(3) . .
C3 C4 H4A 119.3 . .
C5 C4 H4A 119.3 . .
C6 C5 C4 117.1(3) . .
C6 C5 C9 120.1(4) . .
C4 C5 C9 122.7(4) . .
C1 C6 C5 122.1(3) . .
C1 C6 H6 118.9 . .
C5 C6 H6 118.9 . .
O2 C7 O1 126.1(3) . .
O2 C7 C1 117.1(3) . .
O1 C7 C1 116.8(3) . .
O3 C8 O4 123.1(3) . .
O3 C8 C3 124.5(4) . .
O4 C8 C3 112.4(3) . .
C12 C9 C10 116.1(5) . .
C12 C9 C5 113.2(4) . .
C10 C9 C5 113.8(4) . .
C12 C9 C11 104.3(5) . .
C10 C9 C11 102.3(5) . .
C5 C9 C11 105.3(4) . .
C9 C10 H10A 109.5 . .
C9 C10 H10B 109.5 . .
H10A C10 H10B 109.5 . .
C9 C10 H10C 109.5 . .
H10A C10 H10C 109.5 . .
H10B C10 H10C 109.5 . .
C9 C11 H11A 109.5 . .
C9 C11 H11B 109.5 . .
H11A C11 H11B 109.5 . .
C9 C11 H11C 109.5 . .
H11A C11 H11C 109.5 . .
H11B C11 H11C 109.5 . .
C9 C12 H12A 109.5 . .
C9 C12 H12B 109.5 . .
H12A C12 H12B 109.5 . .
C9 C12 H12C 109.5 . .
H12A C12 H12C 109.5 . .
H12B C12 H12C 109.5 . .
C14 C13 C18 120.0(3) . .
C14 C13 C19 120.3(3) . .
C18 C13 C19 119.7(3) . .
C13 C14 C15 121.6(3) . .
C13 C14 H14 119.2 . .
C15 C14 H14 119.2 . .
C16 C15 C14 117.2(3) . .
C16 C15 C21 122.4(3) . .
C14 C15 C21 120.4(3) . .
C15 C16 C17 121.8(3) . .
C15 C16 H16 119.1 . .
C17 C16 H16 119.1 . .
C18 C17 C16 119.9(3) . .
C18 C17 C20 122.2(3) . .
C16 C17 C20 117.9(3) . .
C17 C18 C13 119.3(3) . .
C17 C18 H18 120.3 . .
C13 C18 H18 120.3 . .
O6 C19 O5 120.6(3) . .
O6 C19 C13 120.0(3) . .
O5 C19 C13 119.4(3) . .
O7 C20 O8 123.9(3) . .
O7 C20 C17 117.2(3) . .
O8 C20 C17 118.9(3) . .
C23 C21 C22 109.9(3) . .
C23 C21 C24 107.6(3) . .
C22 C21 C24 108.7(3) . .
C23 C21 C15 112.3(3) . .
C22 C21 C15 109.0(3) . .
C24 C21 C15 109.3(3) . .
C21 C22 H22A 109.5 . .
C21 C22 H22B 109.5 . .
H22A C22 H22B 109.5 . .
C21 C22 H22C 109.5 . .
H22A C22 H22C 109.5 . .
H22B C22 H22C 109.5 . .
C21 C23 H23A 109.5 . .
C21 C23 H23B 109.5 . .
H23A C23 H23B 109.5 . .
C21 C23 H23C 109.5 . .
H23A C23 H23C 109.5 . .
H23B C23 H23C 109.5 . .
C21 C24 H24A 109.5 . .
C21 C24 H24B 109.5 . .
H24A C24 H24B 109.5 . .
C21 C24 H24C 109.5 . .
H24A C24 H24C 109.5 . .
H24B C24 H24C 109.5 . .
C26 C25 N1 110.6(4) . .
C26 C25 H25 124.7 . .
N1 C25 H25 124.7 . .
C25 C26 N2 106.0(4) . .
C25 C26 H26 127.0 . .
N2 C26 H26 127.0 . .
N1 C27 N2 112.7(4) . .
N1 C27 H27 123.7 . .
N2 C27 H27 123.7 . .
N2 C28 C29 111.6(4) . .
N2 C28 H28A 109.3 . .
C29 C28 H28A 109.3 . .
N2 C28 H28B 109.3 . .
C29 C28 H28B 109.3 . .
H28A C28 H28B 108.0 . .
C29 C29 C28 118.9(6) 2 .
C29 C29 H29A 107.6 2 .
C28 C29 H29A 107.6 . .
C29 C29 H29B 107.6 2 .
C28 C29 H29B 107.6 . .
H29A C29 H29B 107.0 . .
C31 C30 N3 109.9(4) . .
C31 C30 H30 125.0 . .
N3 C30 H30 125.0 . .
C30 C31 N4 106.9(4) . .
C30 C31 H31 126.5 . .
N4 C31 H31 126.5 . .
N3 C32 N4 112.7(4) . .
N3 C32 H32 123.6 . .
N4 C32 H32 123.6 . .
N4 C33 C34 112.8(5) . .
N4 C33 H33A 109.0 . .
C34 C33 H33A 109.0 . .
N4 C33 H33B 109.0 . .
C34 C33 H33B 109.0 . .
H33A C33 H33B 107.8 . .
C33 C34 C34 115.3(6) . 2_766
C33 C34 H34A 108.4 . .
C34 C34 H34A 108.4 2_766 .
C33 C34 H106 108.4 . .
C34 C34 H106 108.4 2_766 .
H34A C34 H106 107.5 . .

loop_
_geom_bond_atom_site_label_1
_geom_bond_atom_site_label_2
_geom_bond_distance
_geom_bond_site_symmetry_2
Mn1 O7 2.098(2) 2_556
Mn1 O7 2.098(2) 1_655
Mn1 O2 2.143(2) 2_656
Mn1 O2 2.143(2) .
Mn1 O5 2.249(2) 2_656
Mn1 O5 2.249(2) .
Mn2 O1 2.119(2) .
Mn2 O8 2.176(2) 1_655
Mn2 N3 2.223(3) .
Mn2 N1 2.257(3) .
Mn2 O5 2.301(2) .
Mn2 O6 2.334(2) .
N1 C27 1.314(5) .
N1 C25 1.359(5) .
N2 C27 1.327(5) .
N2 C26 1.372(6) .
N2 C28 1.464(5) .
N3 C32 1.312(5) .
N3 C30 1.366(5) .
N4 C32 1.330(5) .
N4 C31 1.354(6) .
N4 C33 1.476(6) .
O1 C7 1.257(4) .
O2 C7 1.254(4) .
O3 C8 1.203(4) .
O4 C8 1.327(4) .
O4 H4 0.8200 .
O5 C19 1.274(4) .
O6 C19 1.258(4) .
O7 C20 1.239(4) .
O7 Mn1 2.098(2) 1_455
O8 C20 1.263(4) .
O8 Mn2 2.176(2) 1_455
O9 H1W 0.8500 .
O9 H2W 0.8500 .
O10 H3W 0.8500 .
O10 H4W 0.8500 .
C1 C6 1.384(5) .
C1 C2 1.386(4) .
C1 C7 1.506(4) .
C2 C3 1.384(5) .
C2 H2 0.9300 .
C3 C4 1.385(5) .
C3 C8 1.487(5) .
C4 C5 1.398(5) .
C4 H4A 0.9300 .
C5 C6 1.394(5) .
C5 C9 1.529(6) .
C6 H6 0.9300 .
C9 C12 1.463(8) .
C9 C10 1.486(7) .
C9 C11 1.611(9) .
C10 H10A 0.9600 .
C10 H10B 0.9600 .
C10 H10C 0.9600 .
C11 H11A 0.9600 .
C11 H11B 0.9600 .
C11 H11C 0.9600 .
C12 H12A 0.9600 .
C12 H12B 0.9600 .
C12 H12C 0.9600 .
C13 C14 1.384(4) .
C13 C18 1.389(4) .
C13 C19 1.498(4) .
C14 C15 1.401(4) .
C14 H14 0.9300 .
C15 C16 1.387(4) .
C15 C21 1.539(4) .
C16 C17 1.390(4) .
C16 H16 0.9300 .
C17 C18 1.388(4) .
C17 C20 1.497(4) .
C18 H18 0.9300 .
C21 C23 1.528(5) .
C21 C22 1.529(6) .
C21 C24 1.534(5) .
C22 H22A 0.9600 .
C22 H22B 0.9600 .
C22 H22C 0.9600 .
C23 H23A 0.9600 .
C23 H23B 0.9600 .
C23 H23C 0.9600 .
C24 H24A 0.9600 .
C24 H24B 0.9600 .
C24 H24C 0.9600 .
C25 C26 1.342(6) .
C25 H25 0.9300 .
C26 H26 0.9300 .
C27 H27 0.9300 .
C28 C29 1.497(7) .
C28 H28A 0.9700 .
C28 H28B 0.9700 .
C29 C29 1.457(10) 2
C29 H29A 0.9700 .
C29 H29B 0.9700 .
C30 C31 1.340(6) .
C30 H30 0.9300 .
C31 H31 0.9300 .
C32 H32 0.9300 .
C33 C34 1.499(10) .
C33 H33A 0.9700 .
C33 H33B 0.9700 .
C34 C34 1.514(14) 2_766
C34 H34A 0.9700 .
C34 H106 0.9700 .

loop_
_geom_hbond_atom_site_label_D
_geom_hbond_atom_site_label_H
_geom_hbond_atom_site_label_A
_geom_hbond_distance_DH
_geom_hbond_distance_HA
_geom_hbond_distance_DA
_geom_hbond_angle_DHA
_geom_hbond_site_symmetry_A
O4 H4 O10 0.82 1.80 2.603(4) 165.3 .
O9 H2W O8 0.85 1.88 2.718(4) 166.9 1_655
O10 H3W O6 0.85 1.91 2.751(3) 173.4 2_666
O10 H4W O9 0.85 1.87 2.713(4) 171.5 2_766

loop_
_geom_torsion_atom_site_label_1
_geom_torsion_atom_site_label_2
_geom_torsion_atom_site_label_3
_geom_torsion_atom_site_label_4
_geom_torsion
_geom_torsion_site_symmetry_1
_geom_torsion_site_symmetry_4
O8 Mn2 N1 C27 -155.8(3) 1_655 .
N3 Mn2 N1 C27 -64.8(3) . .
O5 Mn2 N1 C27 98.4(3) . .
O6 Mn2 N1 C27 41.7(3) . .
O8 Mn2 N1 C25 41.1(3) 1_655 .
N3 Mn2 N1 C25 132.1(3) . .
O5 Mn2 N1 C25 -64.7(3) . .
O6 Mn2 N1 C25 -121.4(3) . .
O1 Mn2 N3 C32 33.9(4) . .
O8 Mn2 N3 C32 -63.6(4) 1_655 .
N1 Mn2 N3 C32 -150.7(4) . .
O5 Mn2 N3 C32 119.2(4) . .
O6 Mn2 N3 C32 123.5(3) . .
O1 Mn2 N3 C30 -163.3(4) . .
O8 Mn2 N3 C30 99.2(4) 1_655 .
N1 Mn2 N3 C30 12.2(4) . .
O5 Mn2 N3 C30 -78.0(6) . .
O6 Mn2 N3 C30 -73.7(4) . .
O8 Mn2 O1 C7 -81.0(3) 1_655 .
N3 Mn2 O1 C7 -171.6(3) . .
O5 Mn2 O1 C7 25.0(3) . .
O6 Mn2 O1 C7 81.7(3) . .
O7 Mn1 O2 C7 -140.5(3) 2_556 .
O7 Mn1 O2 C7 39.5(3) 1_655 .
O5 Mn1 O2 C7 133.7(3) 2_656 .
O5 Mn1 O2 C7 -46.3(3) . .
O7 Mn1 O5 C19 29.9(3) 2_556 .
O7 Mn1 O5 C19 -150.1(3) 1_655 .
O2 Mn1 O5 C19 123.6(3) 2_656 .
O2 Mn1 O5 C19 -56.4(3) . .
O7 Mn1 O5 Mn2 142.78(10) 2_556 .
O7 Mn1 O5 Mn2 -37.22(10) 1_655 .
O2 Mn1 O5 Mn2 -123.59(10) 2_656 .
O2 Mn1 O5 Mn2 56.41(10) . .
O1 Mn2 O5 C19 90.71(19) . .
O8 Mn2 O5 C19 -170.90(18) 1_655 .
N3 Mn2 O5 C19 6.2(4) . .
N1 Mn2 O5 C19 -84.77(19) . .
O6 Mn2 O5 C19 1.28(17) . .
O1 Mn2 O5 Mn1 -50.83(10) . .
O8 Mn2 O5 Mn1 47.56(11) 1_655 .
N3 Mn2 O5 Mn1 -135.3(3) . .
N1 Mn2 O5 Mn1 133.69(11) . .
O6 Mn2 O5 Mn1 -140.26(13) . .
O1 Mn2 O6 C19 -93.21(19) . .
O8 Mn2 O6 C19 22.3(4) 1_655 .
N3 Mn2 O6 C19 -179.81(19) . .
N1 Mn2 O6 C19 88.6(2) . .
O5 Mn2 O6 C19 -1.30(17) . .
C6 C1 C2 C3 0.1(5) . .
C7 C1 C2 C3 -176.2(3) . .
C1 C2 C3 C4 -1.9(5) . .
C1 C2 C3 C8 178.1(3) . .
C2 C3 C4 C5 2.3(6) . .
C8 C3 C4 C5 -177.7(4) . .
C3 C4 C5 C6 -0.9(6) . .
C3 C4 C5 C9 175.8(4) . .
C2 C1 C6 C5 1.4(5) . .
C7 C1 C6 C5 177.6(3) . .
C4 C5 C6 C1 -1.0(6) . .
C9 C5 C6 C1 -177.7(4) . .
Mn1 O2 C7 O1 17.8(5) . .
Mn1 O2 C7 C1 -160.3(2) . .
Mn2 O1 C7 O2 -4.3(6) . .
Mn2 O1 C7 C1 173.8(2) . .
C6 C1 C7 O2 -9.5(5) . .
C2 C1 C7 O2 166.7(3) . .
C6 C1 C7 O1 172.2(3) . .
C2 C1 C7 O1 -11.6(5) . .
C2 C3 C8 O3 157.1(4) . .
C4 C3 C8 O3 -22.9(6) . .
C2 C3 C8 O4 -21.6(5) . .
C4 C3 C8 O4 158.4(4) . .
C6 C5 C9 C12 -45.2(7) . .
C4 C5 C9 C12 138.3(5) . .
C6 C5 C9 C10 179.4(5) . .
C4 C5 C9 C10 2.8(8) . .
C6 C5 C9 C11 68.1(6) . .
C4 C5 C9 C11 -108.4(5) . .
C18 C13 C14 C15 -0.4(5) . .
C19 C13 C14 C15 178.0(3) . .
C13 C14 C15 C16 -3.7(5) . .
C13 C14 C15 C21 177.9(3) . .
C14 C15 C16 C17 4.6(5) . .
C21 C15 C16 C17 -177.0(3) . .
C15 C16 C17 C18 -1.4(5) . .
C15 C16 C17 C20 179.9(3) . .
C16 C17 C18 C13 -3.0(5) . .
C20 C17 C18 C13 175.7(3) . .
C14 C13 C18 C17 3.8(5) . .
C19 C13 C18 C17 -174.7(3) . .
Mn2 O6 C19 O5 2.3(3) . .
Mn2 O6 C19 C13 -177.1(3) . .
Mn1 O5 C19 O6 115.9(3) . .
Mn2 O5 C19 O6 -2.3(3) . .
Mn1 O5 C19 C13 -64.8(4) . .
Mn2 O5 C19 C13 177.0(3) . .
C14 C13 C19 O6 160.5(3) . .
C18 C13 C19 O6 -21.0(5) . .
C14 C13 C19 O5 -18.8(5) . .
C18 C13 C19 O5 159.7(3) . .
Mn1 O7 C20 O8 30.9(9) 1_455 .
Mn1 O7 C20 C17 -149.1(5) 1_455 .
Mn2 O8 C20 O7 -15.3(4) 1_455 .
Mn2 O8 C20 C17 164.6(2) 1_455 .
C18 C17 C20 O7 -142.5(3) . .
C16 C17 C20 O7 36.2(4) . .
C18 C17 C20 O8 37.6(5) . .
C16 C17 C20 O8 -143.7(3) . .
C16 C15 C21 C23 2.7(5) . .
C14 C15 C21 C23 -179.0(4) . .
C16 C15 C21 C22 124.7(4) . .
C14 C15 C21 C22 -56.9(4) . .
C16 C15 C21 C24 -116.6(4) . .
C14 C15 C21 C24 61.7(4) . .
C27 N1 C25 C26 0.1(5) . .
Mn2 N1 C25 C26 166.3(3) . .
N1 C25 C26 N2 0.1(6) . .
C27 N2 C26 C25 -0.3(5) . .
C28 N2 C26 C25 -171.7(4) . .
C25 N1 C27 N2 -0.3(5) . .
Mn2 N1 C27 N2 -166.4(2) . .
C26 N2 C27 N1 0.4(5) . .
C28 N2 C27 N1 171.9(4) . .
C27 N2 C28 C29 -98.5(6) . .
C26 N2 C28 C29 71.2(6) . .
N2 C28 C29 C29 49.9(9) . 2
C32 N3 C30 C31 -0.1(6) . .
Mn2 N3 C30 C31 -164.7(3) . .
N3 C30 C31 N4 -0.4(6) . .
C32 N4 C31 C30 0.7(6) . .
C33 N4 C31 C30 176.9(5) . .
C30 N3 C32 N4 0.6(6) . .
Mn2 N3 C32 N4 168.1(3) . .
C31 N4 C32 N3 -0.8(6) . .
C33 N4 C32 N3 -177.1(5) . .
C32 N4 C33 C34 93.8(6) . .
C31 N4 C33 C34 -81.7(7) . .
N4 C33 C34 C34 -66.6(8) . 2_766
